data_1512099
loop_
_publ_author_name
'Lin, Chi-Hui'
'Yang, Ding-Yah'

_publ_section_title
;
 Synthesis of coumarin/pyrrole-fused heterocycles and their photochemical
 and redox-switching properties.
;
_journal_issue 11
_journal_name_full 'Organic letters'
_journal_page_first 2802
_journal_page_last 2805
_journal_paper_doi 10.1021/ol401138q
_journal_volume 15
_journal_year 2013
_chemical_formula_moiety 'C20 H18 N2 O2'
_chemical_formula_sum 'C20 H18 N2 O2'
_chemical_formula_weight 318.36
_space_group_IT_number 2
_symmetry_cell_setting triclinic
_symmetry_Int_Tables_number 2
_symmetry_space_group_name_Hall '-P 1'
_symmetry_space_group_name_H-M 'P -1'
_atom_sites_solution_hydrogens geom
_atom_sites_solution_primary direct
_atom_sites_solution_secondary difmap
_audit_creation_method SHELXL-97
_cell_angle_alpha 99.558(7)
_cell_angle_beta 106.757(7)
_cell_angle_gamma 91.782(7)
_cell_formula_units_Z 4
_cell_length_a 8.6766(7)
_cell_length_b 13.6112(12)
_cell_length_c 14.5535(12)
_cell_measurement_reflns_used 3522
_cell_measurement_temperature 150(2)
_cell_measurement_theta_max 29.1036
_cell_measurement_theta_min 2.8584
_cell_volume 1617.2(2)
_computing_cell_refinement
; 
CrysAlis RED, Oxford Diffraction Ltd., 
Version 1.171.32.29 (release 10-06-2008 CrysAlis171 .NET) 
(compiled Jun 10 2008,16:49:55) 
;
_computing_data_collection
; 
CrysAlis CCD, Oxford Diffraction Ltd., 
Version 1.171.32.29 (release 10-06-2008 CrysAlis171 .NET) 
(compiled Jun 10 2008,16:49:55) 
;
_computing_data_reduction
; 
CrysAlis RED, Oxford Diffraction Ltd., 
Version 1.171.32.29 (release 10-06-2008 CrysAlis171 .NET) 
(compiled Jun 10 2008,16:49:55) 
;
_computing_molecular_graphics 'Bruker SHELXTL'
_computing_publication_material 'Bruker SHELXTL'
_computing_structure_refinement 'SHELXL-97 (Sheldrick, 2008)'
_computing_structure_solution 'SHELXS-97 (Sheldrick, 2008)'
_diffrn_ambient_temperature 150(2)
_diffrn_measured_fraction_theta_full 0.999
_diffrn_measured_fraction_theta_max 0.854
_diffrn_measurement_device_type 'CCD detector'
_diffrn_measurement_method '\w scans'
_diffrn_radiation_monochromator graphite
_diffrn_radiation_probe x-ray
_diffrn_radiation_type MoK\a
_diffrn_radiation_wavelength 0.71073
_diffrn_reflns_av_R_equivalents 0.0497
_diffrn_reflns_av_sigmaI/netI 0.0768
_diffrn_reflns_limit_h_max 11
_diffrn_reflns_limit_h_min -11
_diffrn_reflns_limit_k_max 17
_diffrn_reflns_limit_k_min -16
_diffrn_reflns_limit_l_max 18
_diffrn_reflns_limit_l_min -19
_diffrn_reflns_number 14111
_diffrn_reflns_theta_full 26.00
_diffrn_reflns_theta_max 29.17
_diffrn_reflns_theta_min 2.86
_diffrn_source 'fine-focus sealed tube'
_exptl_absorpt_coefficient_mu 0.085
_exptl_absorpt_correction_T_max 1.00000
_exptl_absorpt_correction_T_min 0.58043
_exptl_absorpt_correction_type multi-scan
_exptl_absorpt_process_details
; 
CrysAlisPro, Agilent Technologies, 
Version 1.171.35.19 (release 27-10-2011 CrysAlis171 .NET) 
(compiled Oct 27 2011,15:02:11) 
Empirical absorption correction using spherical harmonics, 
 implemented in SCALE3 ABSPACK scaling algorithm. 
;
_exptl_crystal_colour yellow
_exptl_crystal_density_diffrn 1.308
_exptl_crystal_density_method 'not measured'
_exptl_crystal_description parallelepiped
_exptl_crystal_F_000 672
_exptl_crystal_size_max 0.63
_exptl_crystal_size_mid 0.56
_exptl_crystal_size_min 0.44
_refine_diff_density_max 0.553
_refine_diff_density_min -0.497
_refine_diff_density_rms 0.103
_refine_ls_extinction_method none
_refine_ls_goodness_of_fit_ref 1.039
_refine_ls_hydrogen_treatment mixed
_refine_ls_matrix_type full
_refine_ls_number_parameters 480
_refine_ls_number_reflns 7451
_refine_ls_number_restraints 0
_refine_ls_restrained_S_all 1.039
_refine_ls_R_factor_all 0.1218
_refine_ls_R_factor_gt 0.0886
_refine_ls_shift/su_max 0.001
_refine_ls_shift/su_mean 0.000
_refine_ls_structure_factor_coef Fsqd
_refine_ls_weighting_details 'calc w=1/[\s^2^(Fo^2^)+(0.1596P)^2^+0.0000P] where P=(Fo^2^+2Fc^2^)/3'
_refine_ls_weighting_scheme calc
_refine_ls_wR_factor_gt 0.2247
_refine_ls_wR_factor_ref 0.2614
_reflns_number_gt 5023
_reflns_number_total 7451
_reflns_threshold_expression >2sigma(I)
_cod_data_source_file ol401138q_si_003.cif
_cod_data_source_block ch346
_cod_database_code 1512099

loop_
_symmetry_equiv_pos_as_xyz
'x, y, z'
'-x, -y, -z'

loop_
_atom_site_label
_atom_site_type_symbol
_atom_site_fract_x
_atom_site_fract_y
_atom_site_fract_z
_atom_site_U_iso_or_equiv
_atom_site_adp_type
_atom_site_occupancy
_atom_site_symmetry_multiplicity
_atom_site_calc_flag
_atom_site_refinement_flags
O1 O 0.5367(2) 0.41773(13) 0.32122(12) 0.0283(4) Uani 1 1 d .
O2 O 0.5343(2) 0.30426(13) 0.41346(12) 0.0302(4) Uani 1 1 d .
N1 N 0.1360(2) 0.26446(16) 0.11920(15) 0.0256(5) Uani 1 1 d .
H1A H 0.076(4) 0.274(2) 0.061(2) 0.038(8) Uiso 1 1 d .
N2 N 0.6035(3) 0.67264(17) 0.14496(17) 0.0337(6) Uani 1 1 d .
C1 C 0.4789(3) 0.45754(19) 0.23712(18) 0.0244(5) Uani 1 1 d .
C2 C 0.5648(3) 0.54286(19) 0.23352(18) 0.0270(6) Uani 1 1 d .
H2A H 0.6563 0.5708 0.2866 0.032 Uiso 1 1 calc R
C3 C 0.5166(3) 0.58844(19) 0.15100(19) 0.0257(6) Uani 1 1 d .
C4 C 0.3798(3) 0.54368(19) 0.07328(18) 0.0272(6) Uani 1 1 d .
H4A H 0.3454 0.5730 0.0167 0.033 Uiso 1 1 calc R
C5 C 0.2964(3) 0.45851(19) 0.07873(18) 0.0268(6) Uani 1 1 d .
H5A H 0.2049 0.4302 0.0258 0.032 Uiso 1 1 calc R
C6 C 0.3431(3) 0.41233(18) 0.16058(17) 0.0234(5) Uani 1 1 d .
C7 C 0.2682(3) 0.32396(18) 0.17708(17) 0.0237(5) Uani 1 1 d .
C8 C 0.3267(3) 0.28500(19) 0.26132(18) 0.0247(5) Uani 1 1 d .
C9 C 0.4675(3) 0.33172(19) 0.33726(18) 0.0251(5) Uani 1 1 d .
C10 C 0.2240(3) 0.19760(19) 0.25475(17) 0.0242(5) Uani 1 1 d .
C11 C 0.1086(3) 0.18671(18) 0.16523(17) 0.0232(5) Uani 1 1 d .
C12 C -0.0245(3) 0.10907(18) 0.11685(17) 0.0239(5) Uani 1 1 d .
C13 C -0.0033(3) 0.0087(2) 0.12398(18) 0.0280(6) Uani 1 1 d .
H13A H 0.0961 -0.0086 0.1635 0.034 Uiso 1 1 calc R
C14 C -0.1258(3) -0.0660(2) 0.07395(19) 0.0299(6) Uani 1 1 d .
H14A H -0.1102 -0.1337 0.0797 0.036 Uiso 1 1 calc R
C15 C -0.2710(3) -0.0412(2) 0.01558(19) 0.0303(6) Uani 1 1 d .
H15A H -0.3543 -0.0922 -0.0195 0.036 Uiso 1 1 calc R
C16 C -0.2946(3) 0.0577(2) 0.00834(18) 0.0300(6) Uani 1 1 d .
H16A H -0.3945 0.0745 -0.0311 0.036 Uiso 1 1 calc R
C17 C -0.1725(3) 0.1324(2) 0.05862(18) 0.0277(6) Uani 1 1 d .
H17A H -0.1898 0.2001 0.0534 0.033 Uiso 1 1 calc R
C18 C 0.7267(4) 0.7251(2) 0.2310(2) 0.0350(7) Uani 1 1 d .
H18A H 0.683(4) 0.747(2) 0.285(2) 0.030(7) Uiso 1 1 d .
H18B H 0.764(5) 0.786(3) 0.219(3) 0.054(10) Uiso 1 1 d .
H18C H 0.816(5) 0.681(2) 0.256(3) 0.058(10) Uiso 1 1 d .
C19 C 0.5420(4) 0.7254(2) 0.0652(2) 0.0367(7) Uani 1 1 d .
H19A H 0.5307 0.6805 0.0031 0.057(10) Uiso 1 1 calc R
H19B H 0.6173 0.7832 0.0721 0.053(10) Uiso 1 1 calc R
H19C H 0.4364 0.7482 0.0662 0.069(12) Uiso 1 1 calc R
C20 C 0.2349(3) 0.1370(2) 0.33276(18) 0.0289(6) Uani 1 1 d .
H20A H 0.1505 0.0815 0.3089 0.043 Uiso 1 1 calc R
H20B H 0.2201 0.1794 0.3905 0.043 Uiso 1 1 calc R
H20C H 0.3412 0.1106 0.3500 0.043 Uiso 1 1 calc R
O3 O 0.2250(2) 0.79302(13) 0.16663(12) 0.0290(4) Uani 1 1 d .
O4 O 0.0255(2) 0.68415(14) 0.07126(13) 0.0342(5) Uani 1 1 d .
N3 N 0.2602(3) 0.63226(16) 0.38400(15) 0.0258(5) Uani 1 1 d .
H3A H 0.311(4) 0.642(2) 0.446(3) 0.047(9) Uiso 1 1 d .
N4 N 0.6512(3) 1.04362(18) 0.34306(17) 0.0380(6) Uani 1 1 d .
C21 C 0.3434(3) 0.83044(19) 0.25426(17) 0.0256(6) Uani 1 1 d .
C22 C 0.4349(3) 0.91519(19) 0.25494(19) 0.0279(6) Uani 1 1 d .
H22A H 0.4149 0.9443 0.1981 0.033 Uiso 1 1 calc R
C23 C 0.5584(3) 0.95866(19) 0.34030(19) 0.0285(6) Uani 1 1 d .
C24 C 0.5812(3) 0.9127(2) 0.42306(19) 0.0298(6) Uani 1 1 d .
H24A H 0.6631 0.9407 0.4816 0.036 Uiso 1 1 calc R
C25 C 0.4881(3) 0.82888(19) 0.42060(18) 0.0290(6) Uani 1 1 d .
H25A H 0.5061 0.8004 0.4777 0.035 Uiso 1 1 calc R
C26 C 0.3662(3) 0.78383(18) 0.33565(18) 0.0237(5) Uani 1 1 d .
C27 C 0.2644(3) 0.69471(18) 0.32143(17) 0.0237(5) Uani 1 1 d .
C28 C 0.1490(3) 0.65574(19) 0.23273(17) 0.0242(5) Uani 1 1 d .
C29 C 0.1251(3) 0.70668(19) 0.15255(18) 0.0265(6) Uani 1 1 d .
C30 C 0.0719(3) 0.56500(19) 0.24310(18) 0.0249(5) Uani 1 1 d .
C31 C 0.1425(3) 0.55274(19) 0.33739(17) 0.0250(5) Uani 1 1 d .
C32 C 0.1174(3) 0.47379(18) 0.39016(18) 0.0249(5) Uani 1 1 d .
C33 C -0.0354(3) 0.4264(2) 0.37455(19) 0.0298(6) Uani 1 1 d .
H33A H -0.1258 0.4455 0.3283 0.036 Uiso 1 1 calc R
C34 C -0.0578(3) 0.3523(2) 0.4250(2) 0.0330(6) Uani 1 1 d .
H34A H -0.1629 0.3213 0.4136 0.040 Uiso 1 1 calc R
C35 C 0.0739(3) 0.3231(2) 0.4926(2) 0.0323(6) Uani 1 1 d .
H35A H 0.0592 0.2719 0.5272 0.039 Uiso 1 1 calc R
C36 C 0.2258(3) 0.36895(19) 0.50895(19) 0.0311(6) Uani 1 1 d .
H36A H 0.3158 0.3491 0.5549 0.037 Uiso 1 1 calc R
C37 C 0.2482(3) 0.44367(19) 0.45900(18) 0.0284(6) Uani 1 1 d .
H37A H 0.3535 0.4749 0.4715 0.034 Uiso 1 1 calc R
C38 C 0.6347(4) 1.0838(3) 0.2551(2) 0.0419(8) Uani 1 1 d .
H38A H 0.660(4) 1.035(2) 0.206(3) 0.045(9) Uiso 1 1 d .
H38B H 0.706(6) 1.144(3) 0.270(3) 0.080(13) Uiso 1 1 d .
H38C H 0.513(6) 1.101(3) 0.228(3) 0.075(12) Uiso 1 1 d .
C39 C 0.7919(4) 1.0790(3) 0.4258(3) 0.0468(8) Uani 1 1 d .
H39A H 0.868(6) 1.026(3) 0.438(3) 0.081(13) Uiso 1 1 d .
H39B H 0.775(6) 1.099(3) 0.490(4) 0.099(16) Uiso 1 1 d .
H39C H 0.849(5) 1.135(3) 0.413(3) 0.063(11) Uiso 1 1 d .
C40 C -0.0529(3) 0.4953(2) 0.16346(18) 0.0297(6) Uani 1 1 d .
H40A H -0.0860 0.4393 0.1900 0.045 Uiso 1 1 calc R
H40B H -0.0070 0.4697 0.1109 0.045 Uiso 1 1 calc R
H40C H -0.1471 0.5314 0.1376 0.045 Uiso 1 1 calc R

loop_
_atom_site_aniso_label
_atom_site_aniso_U_11
_atom_site_aniso_U_22
_atom_site_aniso_U_33
_atom_site_aniso_U_23
_atom_site_aniso_U_13
_atom_site_aniso_U_12
O1 0.0211(9) 0.0370(11) 0.0208(9) 0.0099(7) -0.0052(7) -0.0053(8)
O2 0.0216(9) 0.0423(11) 0.0215(9) 0.0109(8) -0.0037(7) -0.0036(8)
N1 0.0167(10) 0.0334(12) 0.0203(11) 0.0073(9) -0.0053(8) -0.0038(9)
N2 0.0247(12) 0.0372(13) 0.0333(13) 0.0128(10) -0.0029(10) -0.0082(10)
C1 0.0156(12) 0.0342(14) 0.0203(12) 0.0077(10) -0.0010(9) 0.0000(10)
C2 0.0159(12) 0.0355(15) 0.0254(13) 0.0049(10) 0.0004(10) -0.0016(10)
C3 0.0186(12) 0.0288(14) 0.0271(13) 0.0053(10) 0.0030(10) -0.0002(10)
C4 0.0210(13) 0.0362(15) 0.0218(12) 0.0100(10) -0.0003(10) 0.0006(11)
C5 0.0174(12) 0.0365(15) 0.0209(12) 0.0047(10) -0.0021(9) -0.0015(10)
C6 0.0168(12) 0.0300(13) 0.0195(12) 0.0041(9) -0.0002(9) -0.0019(10)
C7 0.0159(11) 0.0307(14) 0.0202(12) 0.0037(10) -0.0008(9) -0.0015(10)
C8 0.0159(12) 0.0330(14) 0.0203(12) 0.0031(10) -0.0007(9) -0.0020(10)
C9 0.0158(12) 0.0343(14) 0.0221(12) 0.0069(10) 0.0000(9) -0.0007(10)
C10 0.0150(11) 0.0333(14) 0.0210(12) 0.0042(10) 0.0007(9) 0.0017(10)
C11 0.0161(12) 0.0310(14) 0.0171(11) 0.0052(9) -0.0032(9) -0.0027(10)
C12 0.0166(12) 0.0332(14) 0.0173(11) 0.0056(9) -0.0024(9) -0.0020(10)
C13 0.0189(12) 0.0398(15) 0.0212(12) 0.0074(10) -0.0009(10) -0.0018(11)
C14 0.0238(13) 0.0349(15) 0.0286(13) 0.0078(11) 0.0038(11) -0.0041(11)
C15 0.0198(13) 0.0401(16) 0.0263(13) 0.0060(11) 0.0007(10) -0.0087(11)
C16 0.0155(12) 0.0452(16) 0.0241(13) 0.0102(11) -0.0038(10) -0.0053(11)
C17 0.0193(12) 0.0373(15) 0.0243(12) 0.0110(10) 0.0002(10) -0.0010(10)
C18 0.0229(14) 0.0352(17) 0.0370(16) 0.0058(13) -0.0048(12) -0.0084(12)
C19 0.0318(16) 0.0395(16) 0.0374(16) 0.0159(13) 0.0037(12) -0.0024(12)
C20 0.0260(13) 0.0350(15) 0.0222(12) 0.0066(10) 0.0012(10) -0.0010(11)
O3 0.0221(9) 0.0383(11) 0.0202(9) 0.0097(7) -0.0055(7) -0.0045(8)
O4 0.0248(10) 0.0481(12) 0.0205(9) 0.0096(8) -0.0089(7) -0.0033(8)
N3 0.0184(11) 0.0362(13) 0.0172(11) 0.0065(9) -0.0037(8) -0.0047(9)
N4 0.0338(14) 0.0383(14) 0.0331(13) 0.0108(10) -0.0045(10) -0.0130(11)
C21 0.0192(12) 0.0341(14) 0.0176(12) 0.0048(10) -0.0033(9) 0.0006(10)
C22 0.0238(13) 0.0334(15) 0.0231(13) 0.0087(10) -0.0001(10) 0.0021(11)
C23 0.0245(13) 0.0303(14) 0.0284(14) 0.0060(10) 0.0041(11) -0.0001(11)
C24 0.0239(13) 0.0354(15) 0.0233(13) 0.0063(11) -0.0037(10) -0.0033(11)
C25 0.0228(13) 0.0372(15) 0.0218(13) 0.0080(10) -0.0021(10) -0.0039(11)
C26 0.0166(12) 0.0296(13) 0.0208(12) 0.0055(10) -0.0010(9) 0.0005(10)
C27 0.0173(12) 0.0314(14) 0.0186(12) 0.0041(9) 0.0000(9) 0.0005(10)
C28 0.0190(12) 0.0309(14) 0.0196(12) 0.0058(10) 0.0001(9) 0.0023(10)
C29 0.0195(12) 0.0340(14) 0.0225(13) 0.0065(10) 0.0002(10) 0.0010(10)
C30 0.0162(12) 0.0336(14) 0.0215(12) 0.0044(10) 0.0009(9) 0.0014(10)
C31 0.0165(12) 0.0326(14) 0.0218(12) 0.0059(10) -0.0008(9) -0.0041(10)
C32 0.0191(12) 0.0313(14) 0.0201(12) 0.0039(10) -0.0001(9) 0.0011(10)
C33 0.0194(13) 0.0390(15) 0.0258(13) 0.0066(11) -0.0015(10) 0.0005(11)
C34 0.0211(13) 0.0448(16) 0.0313(14) 0.0083(12) 0.0049(11) -0.0054(11)
C35 0.0337(15) 0.0322(15) 0.0293(14) 0.0084(11) 0.0053(12) 0.0002(12)
C36 0.0274(14) 0.0357(15) 0.0248(13) 0.0078(11) -0.0021(10) 0.0043(11)
C37 0.0193(12) 0.0373(15) 0.0237(13) 0.0067(10) -0.0017(10) 0.0009(10)
C38 0.0409(19) 0.0454(19) 0.0381(17) 0.0156(14) 0.0069(14) -0.0088(15)
C39 0.0372(18) 0.048(2) 0.0437(19) 0.0117(15) -0.0057(14) -0.0194(16)
C40 0.0203(13) 0.0351(15) 0.0262(13) 0.0029(11) -0.0023(10) -0.0047(11)

loop_
_atom_type_symbol
_atom_type_description
_atom_type_scat_dispersion_real
_atom_type_scat_dispersion_imag
_atom_type_scat_source
C C 0.0033 0.0016 'International Tables Vol C Tables 4.2.6.8 and 6.1.1.4'
H H 0.0000 0.0000 'International Tables Vol C Tables 4.2.6.8 and 6.1.1.4'
N N 0.0061 0.0033 'International Tables Vol C Tables 4.2.6.8 and 6.1.1.4'
O O 0.0106 0.0060 'International Tables Vol C Tables 4.2.6.8 and 6.1.1.4'

loop_
_geom_angle_atom_site_label_1
_geom_angle_atom_site_label_2
_geom_angle_atom_site_label_3
_geom_angle
C9 O1 C1 123.67(18)
C7 N1 C11 109.4(2)
C7 N1 H1A 124.9(19)
C11 N1 H1A 125.7(19)
C3 N2 C18 119.5(2)
C3 N2 C19 119.9(2)
C18 N2 C19 118.0(2)
C2 C1 O1 115.5(2)
C2 C1 C6 122.7(2)
O1 C1 C6 121.8(2)
C1 C2 C3 119.8(2)
C1 C2 H2A 120.1
C3 C2 H2A 120.1
N2 C3 C2 120.6(2)
N2 C3 C4 121.2(2)
C2 C3 C4 118.1(2)
C5 C4 C3 120.9(2)
C5 C4 H4A 119.5
C3 C4 H4A 119.5
C4 C5 C6 121.6(2)
C4 C5 H5A 119.2
C6 C5 H5A 119.2
C5 C6 C1 116.9(2)
C5 C6 C7 128.0(2)
C1 C6 C7 115.1(2)
N1 C7 C8 107.8(2)
N1 C7 C6 129.7(2)
C8 C7 C6 122.6(2)
C7 C8 C9 121.0(2)
C7 C8 C10 108.4(2)
C9 C8 C10 130.6(2)
O2 C9 O1 116.3(2)
O2 C9 C8 127.9(2)
O1 C9 C8 115.8(2)
C11 C10 C8 105.5(2)
C11 C10 C20 127.9(2)
C8 C10 C20 126.4(2)
C10 C11 N1 108.9(2)
C10 C11 C12 130.4(2)
N1 C11 C12 120.7(2)
C13 C12 C17 118.3(2)
C13 C12 C11 120.6(2)
C17 C12 C11 121.1(2)
C14 C13 C12 120.9(2)
C14 C13 H13A 119.5
C12 C13 H13A 119.5
C15 C14 C13 119.8(3)
C15 C14 H14A 120.1
C13 C14 H14A 120.1
C16 C15 C14 120.1(2)
C16 C15 H15A 120.0
C14 C15 H15A 120.0
C15 C16 C17 120.2(2)
C15 C16 H16A 119.9
C17 C16 H16A 119.9
C16 C17 C12 120.8(2)
C16 C17 H17A 119.6
C12 C17 H17A 119.6
N2 C18 H18A 112.2(17)
N2 C18 H18B 110(2)
H18A C18 H18B 102(3)
N2 C18 H18C 112(2)
H18A C18 H18C 106(3)
H18B C18 H18C 114(3)
N2 C19 H19A 109.5
N2 C19 H19B 109.5
H19A C19 H19B 109.5
N2 C19 H19C 109.5
H19A C19 H19C 109.5
H19B C19 H19C 109.5
C10 C20 H20A 109.5
C10 C20 H20B 109.5
H20A C20 H20B 109.5
C10 C20 H20C 109.5
H20A C20 H20C 109.5
H20B C20 H20C 109.5
C29 O3 C21 123.02(19)
C27 N3 C31 109.8(2)
C27 N3 H3A 127(2)
C31 N3 H3A 123(2)
C23 N4 C38 120.1(2)
C23 N4 C39 120.3(2)
C38 N4 C39 117.9(2)
C22 C21 O3 115.5(2)
C22 C21 C26 123.0(2)
O3 C21 C26 121.4(2)
C21 C22 C23 119.8(2)
C21 C22 H22A 120.1
C23 C22 H22A 120.1
N4 C23 C22 121.0(2)
N4 C23 C24 121.4(2)
C22 C23 C24 117.5(2)
C25 C24 C23 121.4(2)
C25 C24 H24A 119.3
C23 C24 H24A 119.3
C24 C25 C26 121.7(2)
C24 C25 H25A 119.2
C26 C25 H25A 119.2
C21 C26 C25 116.5(2)
C21 C26 C27 115.7(2)
C25 C26 C27 127.7(2)
N3 C27 C28 107.5(2)
N3 C27 C26 129.7(2)
C28 C27 C26 122.7(2)
C27 C28 C29 120.2(2)
C27 C28 C30 108.1(2)
C29 C28 C30 131.7(2)
O4 C29 O3 115.1(2)
O4 C29 C28 128.1(2)
O3 C29 C28 116.9(2)
C31 C30 C28 106.1(2)
C31 C30 C40 127.8(2)
C28 C30 C40 126.0(2)
C30 C31 N3 108.5(2)
C30 C31 C32 131.6(2)
N3 C31 C32 119.9(2)
C33 C32 C37 117.8(2)
C33 C32 C31 121.8(2)
C37 C32 C31 120.4(2)
C34 C33 C32 121.4(2)
C34 C33 H33A 119.3
C32 C33 H33A 119.3
C33 C34 C35 120.0(2)
C33 C34 H34A 120.0
C35 C34 H34A 120.0
C36 C35 C34 119.5(2)
C36 C35 H35A 120.2
C34 C35 H35A 120.2
C37 C36 C35 120.6(3)
C37 C36 H36A 119.7
C35 C36 H36A 119.7
C36 C37 C32 120.8(2)
C36 C37 H37A 119.6
C32 C37 H37A 119.6
N4 C38 H38A 110.5(19)
N4 C38 H38B 110(3)
H38A C38 H38B 110(3)
N4 C38 H38C 108(2)
H38A C38 H38C 109(3)
H38B C38 H38C 109(3)
N4 C39 H39A 111(3)
N4 C39 H39B 118(3)
H39A C39 H39B 103(4)
N4 C39 H39C 110(2)
H39A C39 H39C 108(3)
H39B C39 H39C 107(3)
C30 C40 H40A 109.5
C30 C40 H40B 109.5
H40A C40 H40B 109.5
C30 C40 H40C 109.5
H40A C40 H40C 109.5
H40B C40 H40C 109.5

loop_
_geom_bond_atom_site_label_1
_geom_bond_atom_site_label_2
_geom_bond_distance
O1 C9 1.383(3)
O1 C1 1.388(3)
O2 C9 1.219(3)
N1 C7 1.356(3)
N1 C11 1.392(3)
N1 H1A 0.89(3)
N2 C3 1.381(3)
N2 C18 1.450(3)
N2 C19 1.446(4)
C1 C2 1.377(3)
C1 C6 1.407(3)
C2 C3 1.406(4)
C2 H2A 0.9500
C3 C4 1.418(3)
C4 C5 1.373(4)
C4 H4A 0.9500
C5 C6 1.402(3)
C5 H5A 0.9500
C6 C7 1.437(3)
C7 C8 1.384(3)
C8 C9 1.434(3)
C8 C10 1.437(3)
C10 C11 1.377(3)
C10 C20 1.494(3)
C11 C12 1.468(3)
C12 C13 1.401(4)
C12 C17 1.398(3)
C13 C14 1.391(3)
C13 H13A 0.9500
C14 C15 1.388(4)
C14 H14A 0.9500
C15 C16 1.384(4)
C15 H15A 0.9500
C16 C17 1.389(3)
C16 H16A 0.9500
C17 H17A 0.9500
C18 H18A 0.98(3)
C18 H18B 0.93(4)
C18 H18C 1.01(4)
C19 H19A 0.9800
C19 H19B 0.9800
C19 H19C 0.9800
C20 H20A 0.9800
C20 H20B 0.9800
C20 H20C 0.9800
O3 C29 1.389(3)
O3 C21 1.392(3)
O4 C29 1.230(3)
N3 C27 1.352(3)
N3 C31 1.401(3)
N3 H3A 0.86(4)
N4 C23 1.377(3)
N4 C38 1.445(4)
N4 C39 1.447(4)
C21 C22 1.377(4)
C21 C26 1.403(3)
C22 C23 1.411(3)
C22 H22A 0.9500
C23 C24 1.415(4)
C24 C25 1.367(4)
C24 H24A 0.9500
C25 C26 1.406(3)
C25 H25A 0.9500
C26 C27 1.428(3)
C27 C28 1.394(3)
C28 C29 1.422(3)
C28 C30 1.437(3)
C30 C31 1.372(3)
C30 C40 1.505(3)
C31 C32 1.466(3)
C32 C33 1.397(3)
C32 C37 1.403(3)
C33 C34 1.381(4)
C33 H33A 0.9500
C34 C35 1.394(4)
C34 H34A 0.9500
C35 C36 1.379(4)
C35 H35A 0.9500
C36 C37 1.384(4)
C36 H36A 0.9500
C37 H37A 0.9500
C38 H38A 0.97(3)
C38 H38B 0.97(4)
C38 H38C 1.07(5)
C39 H39A 0.99(5)
C39 H39B 0.99(5)
C39 H39C 0.97(4)
C40 H40A 0.9800
C40 H40B 0.9800
C40 H40C 0.9800
